data_7251916
loop_
_publ_author_name
'Sheng, Jiajia'
'Guo, Yanan'
'Zhang, Guoshi'
'Wang, Wenjing'
'Su, Kongzhao'
'Yuan, Daqiang'

_publ_section_title
;
 Robust ditopic enaminone-and hydrazone-linked aminefunctionalized porous
 organic cage for effective permanganate capture and conversion
;
_journal_name_full CrystEngComm
_journal_paper_doi 10.1039/D5CE01205H
_journal_year 2026
_chemical_formula_sum 'C186 H204 N24 O30'
_chemical_formula_weight 3255.72
_space_group_crystal_system monoclinic
_space_group_IT_number 15
_space_group_name_Hall '-I 2ya'
_space_group_name_H-M_alt 'I 1 2/a 1'
_atom_sites_solution_hydrogens mixed
_audit_creation_method SHELXL-2018/3
_audit_update_record
;
2025-09-23 deposited with the CCDC.	2026-04-24 downloaded from the CCDC.
;
_cell_angle_alpha 90
_cell_angle_beta 96.2950(10)
_cell_angle_gamma 90
_cell_formula_units_Z 4
_cell_length_a 20.5106(3)
_cell_length_b 40.0760(5)
_cell_length_c 38.3715(5)
_cell_measurement_reflns_used 35099
_cell_measurement_temperature 293(2)
_cell_measurement_theta_max 67.5090
_cell_measurement_theta_min 2.1960
_cell_volume 31350.5(7)
_computing_structure_refinement 'SHELXL-2018/3 (Sheldrick, 2018)'
_computing_structure_solution 'SHELXT 2018/2 (Sheldrick, 2018)'
_diffrn_ambient_temperature 293(2)
_diffrn_detector_area_resol_mean 10.0000
_diffrn_measured_fraction_theta_full 0.982
_diffrn_measured_fraction_theta_max 0.972
_diffrn_measurement_device_type 'SuperNova (Cu) X-ray Source'
_diffrn_measurement_method '\w scans'
_diffrn_radiation_type CuK\a
_diffrn_radiation_wavelength 1.54184
_diffrn_reflns_av_R_equivalents 0.0337
_diffrn_reflns_av_unetI/netI 0.0244
_diffrn_reflns_Laue_measured_fraction_full 0.982
_diffrn_reflns_Laue_measured_fraction_max 0.972
_diffrn_reflns_limit_h_max 15
_diffrn_reflns_limit_h_min -24
_diffrn_reflns_limit_k_max 48
_diffrn_reflns_limit_k_min -47
_diffrn_reflns_limit_l_max 46
_diffrn_reflns_limit_l_min -44
_diffrn_reflns_number 108932
_diffrn_reflns_point_group_measured_fraction_full 0.982
_diffrn_reflns_point_group_measured_fraction_max 0.972
_diffrn_reflns_theta_full 67.684
_diffrn_reflns_theta_max 68.426
_diffrn_reflns_theta_min 2.205
_diffrn_source 'micro-focus sealed X-ray tube'
_exptl_absorpt_coefficient_mu 0.384
_exptl_absorpt_correction_T_max 1.00000
_exptl_absorpt_correction_T_min 0.51085
_exptl_absorpt_correction_type multi-scan
_exptl_crystal_colour red
_exptl_crystal_density_diffrn 0.690
_exptl_crystal_description block
_exptl_crystal_F_000 6912
_exptl_crystal_size_max 0.17
_exptl_crystal_size_mid 0.16
_exptl_crystal_size_min 0.13
_refine_diff_density_max 1.174
_refine_diff_density_min -0.452
_refine_diff_density_rms 0.096
_refine_ls_extinction_method none
_refine_ls_goodness_of_fit_ref 1.503
_refine_ls_hydrogen_treatment constr
_refine_ls_matrix_type full
_refine_ls_number_parameters 1093
_refine_ls_number_reflns 28023
_refine_ls_number_restraints 0
_refine_ls_restrained_S_all 1.503
_refine_ls_R_factor_all 0.1354
_refine_ls_R_factor_gt 0.1153
_refine_ls_shift/su_max 0.075
_refine_ls_shift/su_mean 0.006
_refine_ls_structure_factor_coef Fsqd
_refine_ls_weighting_details 'w=1/[\s^2^(Fo^2^)+(0.2000P)^2^] where P=(Fo^2^+2Fc^2^)/3'
_refine_ls_weighting_scheme calc
_refine_ls_wR_factor_gt 0.3696
_refine_ls_wR_factor_ref 0.3860
_reflns_Friedel_coverage 0.000
_reflns_number_gt 18237
_reflns_number_total 28023
_reflns_threshold_expression 'I > 2\s(I)'
_cod_data_source_file d5ce01205h2.cif
_cod_data_source_block DPOC-1
_cod_original_sg_symbol_H-M 'I 2/a'
_cod_database_code 7251916
_shelx_shelxl_version_number 2018/3
_shelx_space_group_comment
;
The symmetry employed for this shelxl refinement is uniquely defined
by the following loop, which should always be used as a source of
symmetry information in preference to the above space-group names.
They are only intended as comments.
;

loop_
_space_group_symop_operation_xyz
'x, y, z'
'-x+1/2, y, -z'
'x+1/2, y+1/2, z+1/2'
'-x+1, y+1/2, -z+1/2'
'-x, -y, -z'
'x-1/2, -y, z'
'-x+1/2, -y+1/2, -z+1/2'
'x, -y+1/2, z+1/2'

loop_
_atom_site_label
_atom_site_type_symbol
_atom_site_fract_x
_atom_site_fract_y
_atom_site_fract_z
_atom_site_U_iso_or_equiv
_atom_site_adp_type
_atom_site_occupancy
_atom_site_site_symmetry_order
_atom_site_calc_flag
_atom_site_refinement_flags_posn
_atom_site_refinement_flags_adp
_atom_site_refinement_flags_occupancy
_atom_site_disorder_assembly
_atom_site_disorder_group
O10A O 0.28363(11) 0.90441(5) 0.62888(5) 0.0677(5) Uani 1 1 d . . . . .
H10A H 0.274305 0.887549 0.641290 0.081 Uiso 1 1 d R U . . .
O1 O 0.26800(12) 0.64135(5) 0.74226(6) 0.0715(6) Uani 1 1 d . . . . .
O7A O 0.21505(11) 0.58560(6) 0.71819(6) 0.0733(6) Uani 1 1 d . . . . .
H7A1 H 0.220646 0.597542 0.736898 0.088 Uiso 1 1 d R U . . .
O8A O 0.28458(12) 0.50462(6) 0.63942(5) 0.0722(6) Uani 1 1 d . . . . .
H8A2 H 0.247587 0.506490 0.626642 0.087 Uiso 1 1 d R U . . .
O9A O 0.06273(12) 0.90837(6) 0.57582(6) 0.0770(6) Uani 1 1 d . . . . .
H9A1 H 0.032094 0.916859 0.561450 0.092 Uiso 1 1 d R U . . .
O12 O 0.48278(12) 0.90595(6) 0.49073(6) 0.0757(6) Uani 1 1 d . . . . .
O6A O 0.38694(13) 0.50141(8) 0.60088(6) 0.0895(7) Uani 1 1 d . . . . .
H6A1 H 0.357131 0.492275 0.611784 0.107 Uiso 1 1 d R U . . .
O11A O 0.39949(13) 0.89765(6) 0.60067(7) 0.0873(7) Uani 1 1 d . . . . .
H11A H 0.375373 0.904222 0.616330 0.105 Uiso 1 1 d R U . . .
O13 O 0.27701(14) 0.82051(7) 0.68123(7) 0.0882(7) Uani 1 1 d . . . . .
O5 O 0.58564(12) 0.55992(7) 0.59569(6) 0.0813(7) Uani 1 1 d . . . . .
O2A O 0.45450(13) 0.70567(6) 0.72515(9) 0.0976(8) Uani 1 1 d . . . . .
H2A1 H 0.496038 0.708388 0.724863 0.117 Uiso 1 1 d R U . . .
O15 O 0.35250(13) 0.50848(8) 0.43573(6) 0.0903(7) Uani 1 1 d . . . . .
O4A O 0.63993(14) 0.61394(7) 0.61968(7) 0.0934(8) Uani 1 1 d . . . . .
H4A1 H 0.647891 0.593490 0.614867 0.112 Uiso 1 1 d R U . . .
N4 N 0.19601(14) 0.86208(6) 0.64308(7) 0.0692(7) Uani 1 1 d . . . . .
O3A O 0.56806(13) 0.69763(6) 0.69437(8) 0.0937(8) Uani 1 1 d . . . . .
H3A1 H 0.571933 0.712548 0.678608 0.112 Uiso 1 1 d R U . . .
N12 N 0.17435(15) 0.53526(8) 0.62826(7) 0.0766(7) Uani 1 1 d . . . . .
N3 N 0.17388(15) 0.83395(7) 0.65876(8) 0.0769(7) Uani 1 1 d . . . . .
H3 H 0.132692 0.829391 0.657277 0.092 Uiso 1 1 calc R U . . .
N11 N 0.11996(14) 0.54336(8) 0.60693(7) 0.0772(8) Uani 1 1 d . . . . .
H11 H 0.091934 0.557214 0.613734 0.093 Uiso 1 1 calc R U . . .
N1 N 0.25981(15) 0.70145(7) 0.72381(8) 0.0784(8) Uani 1 1 d . . . . .
H1 H 0.242674 0.682861 0.729317 0.094 Uiso 1 1 calc R U . . .
C48 C 0.23597(16) 0.91856(7) 0.60611(7) 0.0599(7) Uani 1 1 d . . . . .
C47 C 0.17170(16) 0.90627(7) 0.60224(8) 0.0626(7) Uani 1 1 d . . . . .
C49 C 0.25496(16) 0.94583(7) 0.58554(7) 0.0629(7) Uani 1 1 d . . . . .
C60 C 0.40646(16) 0.94748(7) 0.50546(8) 0.0632(7) Uani 1 1 d . . . . .
N9 N 0.51381(15) 0.54340(9) 0.54184(7) 0.0832(8) Uani 1 1 d . . . . .
H9X H 0.546778 0.553641 0.552780 0.100 Uiso 1 1 calc R U . . .
C6 C 0.37309(17) 0.61587(8) 0.75366(8) 0.0653(8) Uani 1 1 d . . . . .
C37 C 0.26306(17) 0.56475(8) 0.70983(7) 0.0648(8) Uani 1 1 d . . . . .
C36 C 0.24828(16) 0.54559(8) 0.67906(7) 0.0633(7) Uani 1 1 d . . . . .
C46 C 0.12416(16) 0.92107(7) 0.57784(8) 0.0630(7) Uani 1 1 d . . . . .
C50 C 0.20548(16) 0.95874(7) 0.56139(8) 0.0629(8) Uani 1 1 d . . . . .
H50 H 0.216614 0.976113 0.547106 0.075 Uiso 1 1 calc R U . . .
C45 C 0.14131(16) 0.94773(7) 0.55706(7) 0.0622(7) Uani 1 1 d . . . . .
C1 C 0.33173(17) 0.64351(8) 0.74356(8) 0.0654(8) Uani 1 1 d . . . . .
C61 C 0.36908(16) 0.95899(7) 0.52965(8) 0.0635(7) Uani 1 1 d . . . . .
H61 H 0.344256 0.978086 0.524208 0.076 Uiso 1 1 calc R U . . .
C38 C 0.32345(16) 0.56203(7) 0.73002(7) 0.0596(7) Uani 1 1 d . . . . .
N7 N 0.51631(16) 0.85976(7) 0.53390(9) 0.0848(8) Uani 1 1 d . . . . .
H7X H 0.518653 0.870135 0.514450 0.102 Uiso 1 1 calc R U . . .
C39 C 0.36843(17) 0.53968(8) 0.71911(7) 0.0644(7) Uani 1 1 d . . . . .
H39 H 0.409109 0.537847 0.732290 0.077 Uiso 1 1 calc R U . . .
C40 C 0.33993(17) 0.58350(8) 0.76271(7) 0.0635(7) Uani 1 1 d . . . . .
H40 H 0.298041 0.589732 0.770958 0.076 Uiso 1 1 calc R U . . .
C5 C 0.43965(17) 0.61961(8) 0.75381(8) 0.0652(8) Uani 1 1 d . . . . .
H5 H 0.465890 0.601064 0.759589 0.078 Uiso 1 1 calc R U . . .
C62 C 0.40973(16) 0.96378(8) 0.46956(8) 0.0635(7) Uani 1 1 d . . . . .
H62 H 0.452987 0.958751 0.462275 0.076 Uiso 1 1 calc R U . . .
C34 C 0.35583(17) 0.51975(7) 0.68929(8) 0.0655(8) Uani 1 1 d . . . . .
C35 C 0.29663(18) 0.52347(8) 0.66962(8) 0.0679(8) Uani 1 1 d . . . . .
C56 C 0.36502(16) 0.94396(7) 0.56290(8) 0.0636(7) Uani 1 1 d . . . . .
C57 C 0.40061(17) 0.91547(8) 0.57007(9) 0.0699(8) Uani 1 1 d . . . . .
C18 C 0.61852(18) 0.56042(8) 0.66888(9) 0.0714(8) Uani 1 1 d . . . . .
H18 H 0.650635 0.559497 0.651781 0.086 Uiso 1 1 calc R U . . .
C51 C 0.32351(17) 0.95921(7) 0.58966(8) 0.0657(8) Uani 1 1 d . . . . .
H51 H 0.343449 0.952101 0.612852 0.079 Uiso 1 1 calc R U . . .
C74 C 0.2191(2) 0.81347(9) 0.67674(9) 0.0729(9) Uani 1 1 d . . . . .
C75 C 0.15319(17) 0.87734(8) 0.62210(8) 0.0658(8) Uani 1 1 d . . . . .
H75 H 0.109950 0.869949 0.619493 0.079 Uiso 1 1 calc R U . . .
C01C C 0.18850(18) 0.55110(9) 0.65705(8) 0.0718(8) Uani 1 1 d . . . . .
H01C H 0.158852 0.566718 0.663870 0.086 Uiso 1 1 calc R U . . .
C23 C 0.55763(18) 0.54419(8) 0.65168(8) 0.0701(8) Uani 1 1 d . . . . .
C27 C 0.45373(18) 0.51352(8) 0.65498(8) 0.0689(8) Uani 1 1 d . . . . .
C59 C 0.44503(17) 0.91847(8) 0.51318(9) 0.0681(8) Uani 1 1 d . . . . .
C63 C 0.40272(18) 1.00175(8) 0.47021(8) 0.0706(8) Uani 1 1 d . . . . .
H63A H 0.436318 1.010815 0.487366 0.085 Uiso 1 1 calc R U . . .
H63B H 0.360415 1.007321 0.477731 0.085 Uiso 1 1 calc R U . . .
C28 C 0.51156(17) 0.52889(8) 0.66992(9) 0.0693(8) Uani 1 1 d . . . . .
H28 H 0.519561 0.528770 0.694248 0.083 Uiso 1 1 calc R U . . .
C26 C 0.44062(18) 0.51407(9) 0.61878(9) 0.0737(9) Uani 1 1 d . . . . .
C4 C 0.47095(17) 0.64928(8) 0.74590(9) 0.0706(8) Uani 1 1 d . . . . .
C91 C 0.39005(19) 0.52919(11) 0.42582(9) 0.0792(10) Uani 1 1 d . . . . .
C41 C 0.37913(19) 0.56448(8) 0.79300(8) 0.0731(9) Uani 1 1 d . . . . .
H41A H 0.422387 0.559602 0.786314 0.088 Uiso 1 1 calc R U . . .
H41B H 0.384818 0.578990 0.813335 0.088 Uiso 1 1 calc R U . . .
C64 C 0.4086(2) 1.01868(8) 0.43397(9) 0.0777(10) Uani 1 1 d . . . . .
H64 H 0.373277 1.009621 0.417363 0.093 Uiso 1 1 calc R U . . .
C17 C 0.58281(16) 0.60831(8) 0.70625(10) 0.0718(8) Uani 1 1 d . . . . .
H17 H 0.573887 0.592274 0.722591 0.086 Uiso 1 1 calc R U . . .
C2 C 0.36283(18) 0.67350(8) 0.73359(10) 0.0763(9) Uani 1 1 d . . . . .
C58 C 0.44130(18) 0.90191(8) 0.54599(10) 0.0743(9) Uani 1 1 d . . . . .
C24 C 0.54506(18) 0.54525(9) 0.61457(9) 0.0751(9) Uani 1 1 d . . . . .
C72 C 0.19101(18) 0.78270(9) 0.69056(10) 0.0761(9) Uani 1 1 d . . . . .
C3 C 0.43107(19) 0.67577(9) 0.73504(10) 0.0784(9) Uani 1 1 d . . . . .
C16 C 0.60689(17) 0.59766(8) 0.67569(10) 0.0750(9) Uani 1 1 d . . . . .
C29 C 0.40730(18) 0.49563(8) 0.67757(8) 0.0711(8) Uani 1 1 d . . . . .
H29 H 0.383393 0.478936 0.662503 0.085 Uiso 1 1 calc R U . . .
C25 C 0.48622(18) 0.53009(10) 0.59846(9) 0.0768(9) Uani 1 1 d . . . . .
N5 N 0.59736(19) 0.71028(9) 0.63237(11) 0.1050(11) Uani 1 1 d . . . . .
C67 C 0.3236(2) 0.70201(9) 0.72413(11) 0.0862(11) Uani 1 1 d . . . . .
H67 H 0.343838 0.721584 0.717998 0.103 Uiso 1 1 calc R U . . .
C7 C 0.54577(18) 0.65166(9) 0.74806(10) 0.0799(10) Uani 1 1 d . . . . .
H7 H 0.556381 0.675382 0.751280 0.096 Uiso 1 1 calc R U . . .
C12 C 0.57132(17) 0.64153(8) 0.71378(10) 0.0763(9) Uani 1 1 d . . . . .
C42 C 0.3481(2) 0.53187(8) 0.80353(8) 0.0798(10) Uani 1 1 d . . . . .
H42 H 0.350937 0.515985 0.784333 0.096 Uiso 1 1 calc R U . . .
C52 C 0.32556(19) 0.99787(8) 0.58951(9) 0.0735(9) Uani 1 1 d . . . . .
H52A H 0.369902 1.004974 0.586730 0.088 Uiso 1 1 calc R U . . .
H52B H 0.297215 1.005886 0.569352 0.088 Uiso 1 1 calc R U . . .
C19 C 0.65034(19) 0.54213(9) 0.70203(9) 0.0768(9) Uani 1 1 d . . . . .
H19A H 0.618367 0.541013 0.718837 0.092 Uiso 1 1 calc R U . . .
H19B H 0.659983 0.519408 0.695552 0.092 Uiso 1 1 calc R U . . .
C73 C 0.23648(18) 0.75681(9) 0.70049(9) 0.0775(9) Uani 1 1 d . . . . .
H73 H 0.280293 0.759338 0.696836 0.093 Uiso 1 1 calc R U . . .
C20 C 0.7127(2) 0.55752(10) 0.72005(10) 0.0836(10) Uani 1 1 d . . . . .
H20 H 0.700179 0.578151 0.731318 0.100 Uiso 1 1 calc R U . . .
C13 C 0.58234(19) 0.66472(9) 0.68809(12) 0.0825(10) Uani 1 1 d . . . . .
C15 C 0.61729(18) 0.62148(9) 0.65036(11) 0.0825(10) Uani 1 1 d . . . . .
C71 C 0.12640(19) 0.77826(10) 0.69646(11) 0.0889(11) Uani 1 1 d . . . . .
H71 H 0.095333 0.794349 0.688919 0.107 Uiso 1 1 calc R U . . .
N10 N 0.62507(16) 0.55517(10) 0.51266(9) 0.1038(12) Uani 1 1 d . . . . .
HM H 0.624700 0.552970 0.534928 0.125 Uiso 1 1 calc R U . . .
H10B H 0.661043 0.559950 0.504180 0.125 Uiso 1 1 calc R U . . .
C68 C 0.21622(19) 0.72815(9) 0.71539(11) 0.0827(10) Uani 1 1 d . . . . .
C84 C 0.4781(2) 0.87244(9) 0.55471(12) 0.0847(10) Uani 1 1 d . . . . .
H84 H 0.474403 0.862066 0.576084 0.102 Uiso 1 1 calc R U . . .
N6 N 0.60618(19) 0.73090(8) 0.60427(12) 0.1081(12) Uani 1 1 d . . . . .
H6 H 0.626092 0.723525 0.587241 0.130 Uiso 1 1 calc R U . . .
N2 N 0.13480(18) 0.69772(9) 0.74305(12) 0.1175(14) Uani 1 1 d . . . . .
H2A H 0.095196 0.695561 0.748109 0.141 Uiso 1 1 calc R U . . .
H2B H 0.163588 0.682719 0.749535 0.141 Uiso 1 1 calc R U . . .
C85 C 0.47269(18) 0.52972(10) 0.56137(9) 0.0786(9) Uani 1 1 d . . . . .
H85 H 0.434520 0.519732 0.550929 0.094 Uiso 1 1 calc R U . . .
C02F C 0.45128(17) 0.53941(11) 0.44724(9) 0.0804(10) Uani 1 1 d . . . . .
C69 C 0.15222(18) 0.72533(9) 0.72447(12) 0.0869(11) Uani 1 1 d . . . . .
C86 C 0.51031(18) 0.54330(11) 0.50493(9) 0.0824(10) Uani 1 1 d . . . . .
C66 C 0.4717(2) 1.01158(10) 0.41938(10) 0.0838(10) Uani 1 1 d . . . . .
H66A H 0.473645 1.024275 0.398305 0.126 Uiso 1 1 calc R U . . .
H66B H 0.474230 0.988217 0.414175 0.126 Uiso 1 1 calc R U . . .
H66C H 0.507713 1.017684 0.436276 0.126 Uiso 1 1 calc R U . . .
C65 C 0.3963(2) 1.05631(9) 0.43675(11) 0.0924(12) Uani 1 1 d . . . . .
H65A H 0.427956 1.065769 0.454283 0.139 Uiso 1 1 calc R U . . .
H65B H 0.352951 1.060022 0.443176 0.139 Uiso 1 1 calc R U . . .
H65C H 0.400347 1.066695 0.414546 0.139 Uiso 1 1 calc R U . . .
C90 C 0.45272(18) 0.53669(11) 0.48351(9) 0.0811(10) Uani 1 1 d . . . . .
H90 H 0.415112 0.530443 0.493380 0.097 Uiso 1 1 calc R U . . .
O14 O 0.5603(3) 0.77323(11) 0.63067(15) 0.179(2) Uani 1 1 d . . . . .
C87 C 0.56811(19) 0.55105(12) 0.49059(10) 0.0880(11) Uani 1 1 d . . . . .
C14 C 0.60520(19) 0.65559(9) 0.65642(12) 0.0875(11) Uani 1 1 d . . . . .
C89 C 0.50706(19) 0.55049(11) 0.43297(10) 0.0888(11) Uani 1 1 d . . . . .
H89 H 0.505157 0.554625 0.409032 0.107 Uiso 1 1 calc R U . . .
C22 C 0.7638(2) 0.56672(12) 0.69592(12) 0.0981(12) Uani 1 1 d . . . . .
H22A H 0.802289 0.575146 0.709598 0.147 Uiso 1 1 calc R U . . .
H22B H 0.746373 0.583547 0.679684 0.147 Uiso 1 1 calc R U . . .
H22C H 0.775070 0.547299 0.683221 0.147 Uiso 1 1 calc R U . . .
C8 C 0.5807(2) 0.63373(10) 0.78023(11) 0.0866(10) Uani 1 1 d . . . . .
H8A H 0.571801 0.609986 0.778365 0.104 Uiso 1 1 calc R U . . .
H8B H 0.563665 0.641869 0.801253 0.104 Uiso 1 1 calc R U . . .
C30 C 0.4453(2) 0.47641(10) 0.70822(10) 0.0884(11) Uani 1 1 d . . . . .
H30A H 0.470131 0.492230 0.723544 0.106 Uiso 1 1 calc R U . . .
H30B H 0.414128 0.465502 0.721697 0.106 Uiso 1 1 calc R U . . .
C76 C 0.6129(2) 0.67925(10) 0.62890(13) 0.0954(12) Uani 1 1 d . . . . .
H76 H 0.629184 0.672156 0.608456 0.114 Uiso 1 1 calc R U . . .
C43 C 0.3895(3) 0.51780(11) 0.83588(10) 0.1073(15) Uani 1 1 d . . . . .
H43A H 0.390569 0.533590 0.854743 0.161 Uiso 1 1 calc R U . . .
H43B H 0.433314 0.513703 0.830378 0.161 Uiso 1 1 calc R U . . .
H43C H 0.370438 0.497276 0.842779 0.161 Uiso 1 1 calc R U . . .
C44 C 0.2770(2) 0.53513(10) 0.80885(10) 0.0955(13) Uani 1 1 d . . . . .
H44A H 0.260281 0.513770 0.814887 0.143 Uiso 1 1 calc R U . . .
H44B H 0.252778 0.543026 0.787621 0.143 Uiso 1 1 calc R U . . .
H44C H 0.272423 0.550692 0.827452 0.143 Uiso 1 1 calc R U . . .
C70 C 0.1075(2) 0.74990(10) 0.71362(12) 0.0933(12) Uani 1 1 d . . . . .
H70 H 0.063947 0.747450 0.717851 0.112 Uiso 1 1 calc R U . . .
C79 C 0.5515(2) 0.81068(11) 0.56740(14) 0.1057(13) Uani 1 1 d . . . . .
H79 H 0.522387 0.816103 0.583455 0.127 Uiso 1 1 calc R U . . .
C88 C 0.5651(2) 0.55536(12) 0.45419(10) 0.0919(12) Uani 1 1 d . . . . .
H88 H 0.602675 0.561558 0.444236 0.110 Uiso 1 1 calc R U . . .
C21 C 0.7419(2) 0.53441(13) 0.74883(11) 0.1053(14) Uani 1 1 d . . . . .
H21A H 0.756710 0.514307 0.738618 0.158 Uiso 1 1 calc R U . . .
H21B H 0.709163 0.529035 0.764016 0.158 Uiso 1 1 calc R U . . .
H21C H 0.778257 0.545234 0.762124 0.158 Uiso 1 1 calc R U . . .
C53 C 0.3050(2) 1.01370(10) 0.62160(10) 0.0913(11) Uani 1 1 d . . . . .
H53 H 0.265020 1.002501 0.627210 0.110 Uiso 1 1 calc R U . . .
C80 C 0.5551(2) 0.83052(12) 0.53942(13) 0.1013(13) Uani 1 1 d . . . . .
C78 C 0.5905(2) 0.78207(12) 0.57301(16) 0.1126(16) Uani 1 1 d . . . . .
C54 C 0.3560(3) 1.01043(14) 0.65310(11) 0.1234(18) Uani 1 1 d . . . . .
H54A H 0.356938 0.987824 0.661397 0.185 Uiso 1 1 calc R U . . .
H54B H 0.345035 1.025097 0.671361 0.185 Uiso 1 1 calc R U . . .
H54C H 0.398330 1.016314 0.646499 0.185 Uiso 1 1 calc R U . . .
C77 C 0.5835(3) 0.76269(13) 0.6036(2) 0.1233(19) Uani 1 1 d . . . . .
C55 C 0.2887(3) 1.05025(12) 0.61461(15) 0.1233(18) Uani 1 1 d . . . . .
H55A H 0.326072 1.061356 0.606924 0.185 Uiso 1 1 calc R U . . .
H55B H 0.277535 1.060538 0.635756 0.185 Uiso 1 1 calc R U . . .
H55C H 0.252252 1.051942 0.596749 0.185 Uiso 1 1 calc R U . . .
C81 C 0.6003(4) 0.82248(15) 0.51581(17) 0.149(3) Uani 1 1 d . . . . .
C31 C 0.4919(3) 0.45046(14) 0.69656(17) 0.133(2) Uani 1 1 d . . . . .
H31 H 0.522480 0.462561 0.683240 0.160 Uiso 1 1 calc R U . . .
C83 C 0.6343(4) 0.77621(17) 0.5511(2) 0.176(3) Uani 1 1 d . . . . .
H83 H 0.661291 0.757618 0.554799 0.211 Uiso 1 1 calc R U . . .
N8 N 0.5999(4) 0.84135(18) 0.4840(2) 0.246(5) Uani 1 1 d . . . . .
H8C H 0.626486 0.836257 0.468974 0.295 Uiso 1 1 calc R U . . .
H8D H 0.573110 0.857747 0.479951 0.295 Uiso 1 1 calc R U . . .
C33 C 0.4595(6) 0.42442(19) 0.6718(3) 0.210(4) Uani 1 1 d . . . . .
H33A H 0.434275 0.409471 0.684535 0.315 Uiso 1 1 calc R U . . .
H33B H 0.492581 0.412056 0.661452 0.315 Uiso 1 1 calc R U . . .
H33C H 0.431126 0.435220 0.653640 0.315 Uiso 1 1 calc R U . . .
C82 C 0.6416(5) 0.79687(19) 0.5227(2) 0.204(5) Uani 1 1 d . . . . .
H82 H 0.674812 0.792907 0.508568 0.244 Uiso 1 1 calc R U . . .
C32 C 0.5328(4) 0.4358(2) 0.7278(2) 0.197(4) Uani 1 1 d . . . . .
H32A H 0.554210 0.453368 0.741623 0.296 Uiso 1 1 calc R U . . .
H32B H 0.565264 0.421130 0.719890 0.296 Uiso 1 1 calc R U . . .
H32C H 0.505149 0.423383 0.741734 0.296 Uiso 1 1 calc R U . . .
C9 C 0.6560(4) 0.63965(18) 0.78323(18) 0.146(2) Uani 1 1 d . . . . .
H9 H 0.670404 0.633006 0.760717 0.175 Uiso 1 1 calc R U . . .
C10 C 0.6771(4) 0.6739(2) 0.7893(2) 0.189(3) Uani 1 1 d . . . . .
H10V H 0.665428 0.681189 0.811665 0.284 Uiso 1 1 calc R U . . .
H10Z H 0.655964 0.687898 0.771176 0.284 Uiso 1 1 calc R U . . .
H10C H 0.723772 0.675273 0.789198 0.284 Uiso 1 1 calc R U . . .
C11 C 0.6867(4) 0.6139(2) 0.8111(2) 0.178(3) Uani 1 1 d . . . . .
H11N H 0.730517 0.620702 0.819476 0.266 Uiso 1 1 calc R U . . .
H11B H 0.687706 0.592246 0.800583 0.266 Uiso 1 1 calc R U . . .
H11C H 0.660592 0.613106 0.830410 0.266 Uiso 1 1 calc R U . . .

loop_
_atom_site_aniso_label
_atom_site_aniso_U_11
_atom_site_aniso_U_22
_atom_site_aniso_U_33
_atom_site_aniso_U_23
_atom_site_aniso_U_13
_atom_site_aniso_U_12
O10A 0.0887(14) 0.0608(12) 0.0518(11) 0.0127(9) -0.0004(10) 0.0065(10)
O1 0.0824(16) 0.0581(12) 0.0733(14) 0.0053(10) 0.0060(11) 0.0101(11)
O7A 0.0899(15) 0.0730(14) 0.0560(12) -0.0091(10) 0.0033(10) 0.0077(12)
O8A 0.0901(15) 0.0766(14) 0.0503(11) -0.0125(10) 0.0090(10) -0.0092(11)
O9A 0.0832(16) 0.0730(14) 0.0731(14) 0.0209(11) 0.0007(11) 0.0078(12)
O12 0.0901(15) 0.0637(13) 0.0723(14) -0.0049(11) 0.0048(12) 0.0028(11)
O6A 0.0913(17) 0.118(2) 0.0605(13) -0.0046(13) 0.0157(12) -0.0121(15)
O11A 0.1013(17) 0.0831(16) 0.0772(15) 0.0282(12) 0.0093(13) 0.0175(13)
O13 0.0826(18) 0.0833(17) 0.0995(18) 0.0321(14) 0.0131(13) 0.0148(13)
O5 0.0809(15) 0.0973(17) 0.0663(13) 0.0157(12) 0.0112(11) 0.0066(13)
O2A 0.0886(16) 0.0509(13) 0.153(3) 0.0172(14) 0.0110(16) 0.0051(11)
O15 0.0856(16) 0.120(2) 0.0646(14) 0.0208(14) 0.0043(12) -0.0013(15)
O4A 0.118(2) 0.0759(16) 0.0879(18) 0.0123(13) 0.0202(15) 0.0155(14)
N4 0.0878(18) 0.0578(15) 0.0625(15) 0.0133(12) 0.0107(13) 0.0074(13)
O3A 0.0993(18) 0.0542(13) 0.127(2) 0.0122(13) 0.0127(16) 0.0132(12)
N12 0.0898(19) 0.0839(19) 0.0553(15) -0.0073(13) 0.0044(13) -0.0116(15)
N3 0.0824(18) 0.0670(16) 0.0800(18) 0.0242(14) 0.0032(14) 0.0100(14)
N11 0.0780(17) 0.096(2) 0.0562(15) -0.0171(14) 0.0019(13) -0.0061(15)
N1 0.082(2) 0.0586(16) 0.092(2) 0.0184(14) 0.0006(15) 0.0094(13)
C48 0.079(2) 0.0495(15) 0.0499(15) 0.0043(12) 0.0009(13) 0.0075(14)
C47 0.084(2) 0.0515(15) 0.0527(15) 0.0073(12) 0.0084(14) 0.0102(14)
C49 0.088(2) 0.0506(15) 0.0485(15) 0.0010(12) 0.0010(14) 0.0029(14)
C60 0.0788(19) 0.0497(15) 0.0582(16) -0.0047(13) -0.0051(14) -0.0098(14)
N9 0.0758(17) 0.117(2) 0.0571(15) 0.0133(15) 0.0069(13) 0.0059(17)
C6 0.087(2) 0.0558(17) 0.0514(15) 0.0000(13) 0.0014(14) 0.0106(15)
C37 0.086(2) 0.0609(17) 0.0475(15) 0.0021(13) 0.0069(14) -0.0014(16)
C36 0.084(2) 0.0606(17) 0.0456(14) -0.0016(12) 0.0082(14) -0.0065(15)
C46 0.077(2) 0.0526(16) 0.0590(17) 0.0072(13) 0.0032(14) 0.0008(14)
C50 0.091(2) 0.0442(14) 0.0512(15) 0.0062(12) -0.0009(14) 0.0038(14)
C45 0.082(2) 0.0544(16) 0.0491(15) 0.0064(12) 0.0040(14) 0.0089(15)
C1 0.081(2) 0.0578(17) 0.0559(16) 0.0020(13) -0.0013(14) 0.0064(15)
C61 0.0767(19) 0.0507(16) 0.0599(17) -0.0003(13) -0.0068(14) -0.0070(14)
C38 0.0803(19) 0.0542(16) 0.0441(14) 0.0032(12) 0.0061(13) 0.0002(14)
N7 0.096(2) 0.0626(17) 0.096(2) 0.0078(15) 0.0131(18) 0.0091(15)
C39 0.088(2) 0.0596(17) 0.0455(15) 0.0079(12) 0.0062(13) 0.0058(15)
C40 0.083(2) 0.0602(17) 0.0458(15) 0.0022(12) 0.0013(13) 0.0057(15)
C5 0.082(2) 0.0565(17) 0.0540(16) 0.0024(13) -0.0050(14) 0.0078(15)
C62 0.0779(19) 0.0576(17) 0.0536(16) -0.0052(13) 0.0010(13) -0.0114(14)
C34 0.094(2) 0.0527(16) 0.0508(16) 0.0019(12) 0.0114(15) -0.0042(15)
C35 0.091(2) 0.0627(18) 0.0498(16) -0.0015(13) 0.0092(15) -0.0081(16)
C56 0.080(2) 0.0505(16) 0.0574(16) 0.0024(12) -0.0061(14) -0.0087(14)
C57 0.083(2) 0.0608(18) 0.0645(18) 0.0124(15) 0.0028(16) -0.0054(16)
C18 0.085(2) 0.0614(18) 0.0683(19) 0.0120(15) 0.0081(16) 0.0177(16)
C51 0.091(2) 0.0524(16) 0.0511(15) 0.0048(12) -0.0045(14) -0.0020(15)
C74 0.082(2) 0.067(2) 0.071(2) 0.0176(16) 0.0117(16) 0.0141(17)
C75 0.082(2) 0.0553(16) 0.0611(17) 0.0084(13) 0.0110(15) 0.0076(15)
C01C 0.085(2) 0.077(2) 0.0537(17) -0.0065(15) 0.0092(15) -0.0053(17)
C23 0.090(2) 0.0632(18) 0.0569(17) 0.0087(14) 0.0082(16) 0.0180(17)
C27 0.094(2) 0.0598(17) 0.0542(16) 0.0006(14) 0.0136(15) 0.0067(16)
C59 0.083(2) 0.0510(16) 0.0681(19) -0.0015(14) -0.0042(16) -0.0059(15)
C63 0.090(2) 0.0571(17) 0.0617(18) -0.0021(14) -0.0047(15) -0.0188(16)
C28 0.090(2) 0.0571(17) 0.0611(18) 0.0052(14) 0.0098(16) 0.0151(16)
C26 0.083(2) 0.078(2) 0.0616(18) 0.0022(16) 0.0120(16) 0.0045(18)
C4 0.084(2) 0.0534(17) 0.0712(19) 0.0004(14) -0.0051(16) 0.0086(15)
C91 0.080(2) 0.105(3) 0.0533(18) 0.0146(17) 0.0117(16) 0.007(2)
C41 0.111(3) 0.0620(18) 0.0432(15) 0.0019(13) -0.0034(15) 0.0098(17)
C64 0.109(3) 0.0643(19) 0.0571(17) 0.0014(14) -0.0036(17) -0.0295(18)
C17 0.0706(19) 0.0601(18) 0.082(2) 0.0047(16) -0.0021(16) 0.0087(15)
C2 0.085(2) 0.0538(17) 0.088(2) 0.0050(16) -0.0013(18) 0.0119(16)
C58 0.082(2) 0.0568(18) 0.083(2) 0.0068(16) 0.0017(17) 0.0000(16)
C24 0.081(2) 0.079(2) 0.066(2) 0.0131(16) 0.0083(17) 0.0131(18)
C72 0.080(2) 0.0654(19) 0.083(2) 0.0190(17) 0.0097(17) 0.0112(16)
C3 0.086(2) 0.0608(19) 0.087(2) 0.0015(17) 0.0034(18) 0.0047(17)
C16 0.080(2) 0.0639(19) 0.079(2) 0.0092(16) -0.0030(17) 0.0159(16)
C29 0.100(2) 0.0562(17) 0.0594(17) 0.0043(14) 0.0203(16) 0.0057(16)
C25 0.081(2) 0.089(2) 0.0601(19) 0.0123(17) 0.0100(16) 0.0050(18)
N5 0.108(3) 0.078(2) 0.130(3) 0.030(2) 0.020(2) 0.0104(19)
C67 0.101(3) 0.059(2) 0.097(3) 0.0167(18) 0.001(2) 0.0140(18)
C7 0.086(2) 0.0556(18) 0.094(2) 0.0011(17) -0.0080(19) 0.0083(16)
C12 0.075(2) 0.0613(19) 0.090(2) 0.0001(17) -0.0034(17) 0.0103(16)
C42 0.134(3) 0.0598(18) 0.0457(16) -0.0006(13) 0.0113(18) -0.0016(19)
C52 0.099(2) 0.0558(17) 0.0640(18) -0.0070(14) -0.0008(16) -0.0086(16)
C19 0.099(2) 0.0650(19) 0.0639(19) 0.0070(15) 0.0003(17) 0.0220(18)
C73 0.085(2) 0.068(2) 0.078(2) 0.0207(17) 0.0043(17) 0.0037(17)
C20 0.094(3) 0.079(2) 0.077(2) -0.0002(18) 0.0021(19) 0.0302(19)
C13 0.082(2) 0.0580(19) 0.106(3) 0.0121(19) 0.002(2) 0.0063(17)
C15 0.079(2) 0.070(2) 0.099(3) 0.0195(19) 0.0098(19) 0.0099(17)
C71 0.080(2) 0.078(2) 0.107(3) 0.031(2) 0.002(2) 0.0097(19)
N10 0.075(2) 0.155(3) 0.082(2) 0.025(2) 0.0090(16) -0.013(2)
C68 0.083(2) 0.065(2) 0.098(3) 0.0202(18) 0.0034(19) 0.0131(17)
C84 0.094(3) 0.068(2) 0.093(3) 0.0127(19) 0.010(2) 0.0015(19)
N6 0.122(3) 0.0678(19) 0.140(3) 0.037(2) 0.037(2) 0.0204(19)
N2 0.092(2) 0.092(2) 0.169(4) 0.057(3) 0.016(2) 0.0001(19)
C85 0.079(2) 0.101(3) 0.0571(18) 0.0104(17) 0.0121(16) -0.0024(19)
C02F 0.071(2) 0.112(3) 0.0589(19) 0.0193(18) 0.0125(15) 0.0150(19)
C69 0.077(2) 0.070(2) 0.114(3) 0.032(2) 0.010(2) 0.0033(17)
C86 0.076(2) 0.118(3) 0.0535(18) 0.0215(18) 0.0071(16) 0.010(2)
C66 0.104(3) 0.079(2) 0.067(2) 0.0008(17) 0.0027(18) -0.023(2)
C65 0.127(3) 0.067(2) 0.081(2) 0.0139(18) -0.002(2) -0.020(2)
C90 0.072(2) 0.105(3) 0.068(2) 0.0175(19) 0.0134(16) 0.0111(19)
O14 0.234(5) 0.119(3) 0.201(5) 0.068(3) 0.102(4) 0.072(3)
C87 0.074(2) 0.119(3) 0.071(2) 0.021(2) 0.0067(17) 0.008(2)
C14 0.083(2) 0.062(2) 0.116(3) 0.016(2) 0.005(2) 0.0129(17)
C89 0.086(2) 0.113(3) 0.068(2) 0.023(2) 0.0132(19) 0.006(2)
C22 0.100(3) 0.099(3) 0.092(3) -0.005(2) -0.004(2) 0.021(2)
C8 0.093(3) 0.071(2) 0.091(3) -0.0039(18) -0.013(2) 0.0110(19)
C30 0.110(3) 0.081(2) 0.078(2) 0.0243(19) 0.025(2) 0.023(2)
C76 0.099(3) 0.074(3) 0.114(3) 0.025(2) 0.018(2) 0.008(2)
C43 0.185(5) 0.074(2) 0.059(2) 0.0118(17) -0.002(2) 0.007(3)
C44 0.150(4) 0.078(2) 0.063(2) -0.0022(17) 0.031(2) -0.008(2)
C70 0.083(2) 0.081(2) 0.116(3) 0.032(2) 0.012(2) 0.005(2)
C79 0.119(3) 0.082(3) 0.122(4) 0.007(3) 0.036(3) 0.003(2)
C88 0.077(2) 0.133(4) 0.068(2) 0.022(2) 0.0193(18) 0.007(2)
C21 0.111(3) 0.123(4) 0.077(2) 0.010(2) -0.007(2) 0.038(3)
C53 0.114(3) 0.086(3) 0.076(2) -0.0143(19) 0.021(2) -0.016(2)
C80 0.112(3) 0.090(3) 0.104(3) 0.024(2) 0.019(3) 0.012(2)
C78 0.112(3) 0.084(3) 0.149(4) 0.044(3) 0.047(3) 0.029(3)
C54 0.182(5) 0.124(4) 0.063(2) -0.025(2) 0.007(3) -0.034(4)
C77 0.110(3) 0.084(3) 0.184(6) 0.035(3) 0.050(4) 0.021(3)
C55 0.175(5) 0.082(3) 0.118(4) -0.038(3) 0.042(3) -0.006(3)
C81 0.189(6) 0.122(4) 0.153(5) 0.066(4) 0.100(5) 0.073(4)
C31 0.178(5) 0.090(3) 0.142(5) 0.035(3) 0.061(4) 0.044(3)
C83 0.227(7) 0.125(5) 0.192(7) 0.071(5) 0.093(6) 0.097(5)
N8 0.322(10) 0.200(6) 0.251(8) 0.134(6) 0.196(8) 0.146(7)
C33 0.320(12) 0.103(5) 0.228(9) -0.009(5) 0.126(9) 0.052(6)
C82 0.247(8) 0.152(6) 0.241(9) 0.099(6) 0.163(8) 0.105(6)
C32 0.223(8) 0.179(7) 0.203(8) 0.093(6) 0.085(6) 0.125(6)
C9 0.182(6) 0.130(5) 0.119(4) 0.003(4) -0.012(4) -0.005(4)
C10 0.187(7) 0.196(9) 0.175(7) -0.025(6) -0.022(6) -0.039(6)
C11 0.171(6) 0.214(8) 0.136(5) 0.010(5) -0.037(5) 0.019(6)

loop_
_atom_type_symbol
_atom_type_description
_atom_type_scat_dispersion_real
_atom_type_scat_dispersion_imag
_atom_type_scat_source
C C 0.0181 0.0091 'International Tables Vol C Tables 4.2.6.8 and 6.1.1.4'
H H 0.0000 0.0000 'International Tables Vol C Tables 4.2.6.8 and 6.1.1.4'
N N 0.0311 0.0180 'International Tables Vol C Tables 4.2.6.8 and 6.1.1.4'
O O 0.0492 0.0322 'International Tables Vol C Tables 4.2.6.8 and 6.1.1.4'

loop_
_geom_angle_atom_site_label_1
_geom_angle_atom_site_label_2
_geom_angle_atom_site_label_3
_geom_angle
_geom_angle_site_symmetry_1
_geom_angle_site_symmetry_3
_geom_angle_publ_flag
C75 N4 N3 115.4(3) . . ?
C01C N12 N11 119.9(3) . . ?
C74 N3 N4 118.3(3) . . ?
N12 N11 C91 119.1(3) . 2_556 ?
C67 N1 C68 126.8(3) . . ?
O10A C48 C47 121.5(3) . . ?
O10A C48 C49 117.0(3) . . ?
C47 C48 C49 121.5(3) . . ?
C48 C47 C46 119.9(3) . . ?
C48 C47 C75 121.3(3) . . ?
C46 C47 C75 118.8(3) . . ?
C50 C49 C48 115.3(3) . . ?
C50 C49 C51 122.9(3) . . ?
C48 C49 C51 121.7(3) . . ?
C61 C60 C59 118.9(3) . . ?
C61 C60 C62 123.9(3) . . ?
C59 C60 C62 117.3(3) . . ?
C85 N9 C86 127.5(3) . . ?
C5 C6 C1 118.6(3) . . ?
C5 C6 C40 124.1(3) . . ?
C1 C6 C40 117.2(3) . . ?
O7A C37 C38 122.8(3) . . ?
O7A C37 C36 115.9(3) . . ?
C38 C37 C36 121.3(3) . . ?
C35 C36 C37 117.7(3) . . ?
C35 C36 C01C 121.9(3) . . ?
C37 C36 C01C 120.1(3) . . ?
O9A C46 C45 123.0(3) . . ?
O9A C46 C47 116.9(3) . . ?
C45 C46 C47 120.1(3) . . ?
C45 C50 C49 125.1(3) . . ?
C50 C45 C46 118.1(3) . . ?
C50 C45 C62 121.5(3) . 2_556 ?
C46 C45 C62 120.5(3) . 2_556 ?
O1 C1 C6 121.5(3) . . ?
O1 C1 C2 121.3(3) . . ?
C6 C1 C2 117.1(3) . . ?
C60 C61 C56 124.5(3) . . ?
C39 C38 C37 117.7(3) . . ?
C39 C38 C40 121.2(3) . . ?
C37 C38 C40 121.1(3) . . ?
C84 N7 C80 127.2(4) . . ?
C38 C39 C34 123.3(3) . . ?
C6 C40 C38 110.9(2) . . ?
C6 C40 C41 112.6(3) . . ?
C38 C40 C41 113.0(3) . . ?
C6 C5 C4 124.8(3) . . ?
C45 C62 C63 111.9(3) 2_556 . ?
C45 C62 C60 109.2(2) 2_556 . ?
C63 C62 C60 113.3(2) . . ?
C35 C34 C39 117.6(3) . . ?
C35 C34 C29 120.3(3) . . ?
C39 C34 C29 121.9(3) . . ?
C34 C35 O8A 118.0(3) . . ?
C34 C35 C36 122.4(3) . . ?
O8A C35 C36 119.6(3) . . ?
C57 C56 C61 116.9(3) . . ?
C57 C56 C51 121.5(3) . . ?
C61 C56 C51 121.6(3) . . ?
C56 C57 O11A 123.1(3) . . ?
C56 C57 C58 121.9(3) . . ?
O11A C57 C58 115.0(3) . . ?
C23 C18 C16 111.0(3) . . ?
C23 C18 C19 114.4(3) . . ?
C16 C18 C19 112.3(3) . . ?
C49 C51 C56 111.8(2) . . ?
C49 C51 C52 112.5(3) . . ?
C56 C51 C52 112.3(3) . . ?
O13 C74 N3 122.1(3) . . ?
O13 C74 C72 123.7(3) . . ?
N3 C74 C72 114.2(3) . . ?
N4 C75 C47 120.5(3) . . ?
N12 C01C C36 122.2(3) . . ?
C28 C23 C24 117.6(3) . . ?
C28 C23 C18 123.7(3) . . ?
C24 C23 C18 118.7(3) . . ?
C26 C27 C28 117.7(3) . . ?
C26 C27 C29 120.6(3) . . ?
C28 C27 C29 121.6(3) . . ?
O12 C59 C60 121.9(3) . . ?
O12 C59 C58 119.3(3) . . ?
C60 C59 C58 118.7(3) . . ?
C62 C63 C64 113.6(3) . . ?
C23 C28 C27 125.7(3) . . ?
O6A C26 C27 124.7(3) . . ?
O6A C26 C25 116.2(3) . . ?
C27 C26 C25 119.1(3) . . ?
C3 C4 C5 116.7(3) . . ?
C3 C4 C7 121.8(3) . . ?
C5 C4 C7 121.5(3) . . ?
O15 C91 N11 122.0(4) . 2_556 ?
O15 C91 C02F 122.7(3) . . ?
N11 C91 C02F 115.2(3) 2_556 . ?
C42 C41 C40 115.2(3) . . ?
C66 C64 C65 111.6(3) . . ?
C66 C64 C63 113.9(3) . . ?
C65 C64 C63 109.6(3) . . ?
C12 C17 C16 123.7(3) . . ?
C3 C2 C67 119.6(3) . . ?
C3 C2 C1 121.1(3) . . ?
C67 C2 C1 119.1(3) . . ?
C57 C58 C84 120.0(3) . . ?
C57 C58 C59 119.1(3) . . ?
C84 C58 C59 120.9(3) . . ?
O5 C24 C23 121.0(3) . . ?
O5 C24 C25 120.8(3) . . ?
C23 C24 C25 118.2(3) . . ?
C71 C72 C73 118.4(3) . . ?
C71 C72 C74 125.7(3) . . ?
C73 C72 C74 115.7(3) . . ?
O2A C3 C4 123.2(3) . . ?
O2A C3 C2 115.4(3) . . ?
C4 C3 C2 121.4(3) . . ?
C17 C16 C15 118.3(3) . . ?
C17 C16 C18 121.2(3) . . ?
C15 C16 C18 120.5(3) . . ?
C27 C29 C34 111.2(3) . . ?
C27 C29 C30 111.7(3) . . ?
C34 C29 C30 113.4(3) . . ?
C85 C25 C24 120.1(3) . . ?
C85 C25 C26 118.2(3) . . ?
C24 C25 C26 121.7(3) . . ?
C76 N5 N6 116.0(4) . . ?
N1 C67 C2 121.8(4) . . ?
C12 C7 C4 112.0(3) . . ?
C12 C7 C8 113.3(3) . . ?
C4 C7 C8 113.0(3) . . ?
C17 C12 C13 116.7(4) . . ?
C17 C12 C7 121.2(3) . . ?
C13 C12 C7 122.1(3) . . ?
C44 C42 C41 113.6(3) . . ?
C44 C42 C43 112.4(3) . . ?
C41 C42 C43 108.7(3) . . ?
C53 C52 C51 114.4(3) . . ?
C20 C19 C18 116.1(3) . . ?
C68 C73 C72 120.3(3) . . ?
C21 C20 C19 109.3(4) . . ?
C21 C20 C22 110.4(3) . . ?
C19 C20 C22 115.1(3) . . ?
O3A C13 C12 117.5(4) . . ?
O3A C13 C14 120.0(3) . . ?
C12 C13 C14 122.5(3) . . ?
O4A C15 C16 123.3(3) . . ?
O4A C15 C14 116.4(3) . . ?
C16 C15 C14 120.3(4) . . ?
C72 C71 C70 120.4(3) . . ?
C73 C68 C69 120.6(3) . . ?
C73 C68 N1 121.3(3) . . ?
C69 C68 N1 118.1(3) . . ?
N7 C84 C58 121.8(4) . . ?
C77 N6 N5 120.1(4) . . ?
N9 C85 C25 120.1(4) . . ?
C90 C02F C89 119.3(4) . . ?
C90 C02F C91 117.2(3) . . ?
C89 C02F C91 123.5(3) . . ?
C70 C69 N2 121.7(4) . . ?
C70 C69 C68 118.6(3) . . ?
N2 C69 C68 119.7(3) . . ?
C90 C86 C87 120.9(3) . . ?
C90 C86 N9 122.8(3) . . ?
C87 C86 N9 116.3(3) . . ?
C86 C90 C02F 120.0(3) . . ?
N10 C87 C86 119.0(3) . . ?
N10 C87 C88 122.7(4) . . ?
C86 C87 C88 118.3(4) . . ?
C13 C14 C15 118.5(4) . . ?
C13 C14 C76 122.6(4) . . ?
C15 C14 C76 118.7(4) . . ?
C88 C89 C02F 120.4(3) . . ?
C7 C8 C9 111.1(4) . . ?
C31 C30 C29 113.6(4) . . ?
N5 C76 C14 120.6(4) . . ?
C69 C70 C71 121.1(4) . . ?
C80 C79 C78 121.8(5) . . ?
C89 C88 C87 120.7(4) . . ?
C52 C53 C54 113.0(4) . . ?
C52 C53 C55 110.0(4) . . ?
C54 C53 C55 110.1(4) . . ?
C79 C80 C81 118.5(4) . . ?
C79 C80 N7 121.9(4) . . ?
C81 C80 N7 119.5(4) . . ?
C83 C78 C79 117.7(5) . . ?
C83 C78 C77 124.4(5) . . ?
C79 C78 C77 117.7(5) . . ?
O14 C77 N6 117.3(5) . . ?
O14 C77 C78 125.2(5) . . ?
N6 C77 C78 117.4(6) . . ?
C82 C81 C80 119.8(5) . . ?
C82 C81 N8 121.1(5) . . ?
C80 C81 N8 119.0(5) . . ?
C32 C31 C30 110.4(5) . . ?
C32 C31 C33 113.4(6) . . ?
C30 C31 C33 114.3(6) . . ?
C78 C83 C82 122.3(5) . . ?
C81 C82 C83 119.4(5) . . ?
C10 C9 C8 115.6(6) . . ?
C10 C9 C11 115.0(7) . . ?
C8 C9 C11 105.7(6) . . ?

loop_
_geom_bond_atom_site_label_1
_geom_bond_atom_site_label_2
_geom_bond_distance
_geom_bond_site_symmetry_2
_geom_bond_publ_flag
O10A C48 1.362(3) . ?
O1 C1 1.305(4) . ?
O7A C37 1.357(4) . ?
O8A C35 1.382(4) . ?
O9A C46 1.353(4) . ?
O12 C59 1.319(4) . ?
O6A C26 1.332(4) . ?
O11A C57 1.377(4) . ?
O13 C74 1.215(4) . ?
O5 C24 1.302(4) . ?
O2A C3 1.360(4) . ?
O15 C91 1.221(4) . ?
O4A C15 1.347(5) . ?
N4 C75 1.280(4) . ?
N4 N3 1.378(4) . ?
O3A C13 1.378(4) . ?
N12 C01C 1.280(4) . ?
N12 N11 1.349(4) . ?
N3 C74 1.367(4) . ?
N11 C91 1.373(4) 2_556 ?
N1 C67 1.307(5) . ?
N1 C68 1.409(4) . ?
C48 C47 1.400(5) . ?
C48 C49 1.427(4) . ?
C47 C46 1.407(4) . ?
C47 C75 1.460(4) . ?
C49 C50 1.396(4) . ?
C49 C51 1.497(5) . ?
C60 C61 1.348(5) . ?
C60 C59 1.419(4) . ?
C60 C62 1.532(4) . ?
N9 C85 1.308(4) . ?
N9 C86 1.410(4) . ?
C6 C5 1.373(5) . ?
C6 C1 1.423(4) . ?
C6 C40 1.522(5) . ?
C37 C38 1.391(5) . ?
C37 C36 1.413(4) . ?
C36 C35 1.407(5) . ?
C36 C01C 1.428(5) . ?
C46 C45 1.401(4) . ?
C50 C45 1.381(5) . ?
C45 C62 1.523(4) 2_556 ?
C1 C2 1.432(5) . ?
C61 C56 1.422(4) . ?
C38 C39 1.383(4) . ?
C38 C40 1.528(4) . ?
N7 C84 1.283(5) . ?
N7 C80 1.420(5) . ?
C39 C34 1.396(4) . ?
C40 C41 1.541(4) . ?
C5 C4 1.400(5) . ?
C62 C63 1.529(4) . ?
C34 C35 1.366(5) . ?
C34 C29 1.535(5) . ?
C56 C57 1.367(5) . ?
C56 C51 1.531(5) . ?
C57 C58 1.419(5) . ?
C18 C23 1.496(5) . ?
C18 C16 1.538(5) . ?
C18 C19 1.549(4) . ?
C51 C52 1.550(4) . ?
C74 C72 1.483(5) . ?
C23 C28 1.380(5) . ?
C23 C24 1.420(5) . ?
C27 C26 1.386(5) . ?
C27 C28 1.402(5) . ?
C27 C29 1.534(5) . ?
C59 C58 1.433(5) . ?
C63 C64 1.564(5) . ?
C26 C25 1.434(5) . ?
C4 C3 1.377(5) . ?
C4 C7 1.531(5) . ?
C91 C02F 1.481(6) . ?
C41 C42 1.527(5) . ?
C64 C66 1.493(6) . ?
C64 C65 1.535(5) . ?
C17 C12 1.388(5) . ?
C17 C16 1.388(5) . ?
C2 C3 1.398(5) . ?
C2 C67 1.421(5) . ?
C58 C84 1.422(5) . ?
C24 C25 1.430(5) . ?
C72 C71 1.380(5) . ?
C72 C73 1.419(5) . ?
C16 C15 1.395(5) . ?
C29 C30 1.544(5) . ?
C25 C85 1.420(5) . ?
N5 C76 1.294(5) . ?
N5 N6 1.386(5) . ?
C7 C12 1.523(6) . ?
C7 C8 1.536(5) . ?
C12 C13 1.391(5) . ?
C42 C44 1.501(6) . ?
C42 C43 1.532(5) . ?
C52 C53 1.486(5) . ?
C19 C20 1.517(6) . ?
C73 C68 1.368(5) . ?
C20 C21 1.514(5) . ?
C20 C22 1.518(6) . ?
C13 C14 1.398(6) . ?
C15 C14 1.413(5) . ?
C71 C70 1.390(5) . ?
N10 C87 1.376(5) . ?
C68 C69 1.399(5) . ?
N6 C77 1.356(6) . ?
N2 C69 1.384(5) . ?
C02F C90 1.393(5) . ?
C02F C89 1.394(5) . ?
C69 C70 1.379(5) . ?
C86 C90 1.389(5) . ?
C86 C87 1.395(5) . ?
O14 C77 1.261(7) . ?
C87 C88 1.402(5) . ?
C14 C76 1.441(6) . ?
C89 C88 1.381(6) . ?
C8 C9 1.555(9) . ?
C30 C31 1.512(6) . ?
C79 C80 1.345(6) . ?
C79 C78 1.401(6) . ?
C53 C54 1.514(7) . ?
C53 C55 1.520(7) . ?
C80 C81 1.403(7) . ?
C78 C83 1.316(8) . ?
C78 C77 1.428(7) . ?
C81 C82 1.338(8) . ?
C81 N8 1.435(7) . ?
C31 C32 1.506(10) . ?
C31 C33 1.515(12) . ?
C83 C82 1.390(8) . ?
C9 C10 1.450(10) . ?
C9 C11 1.567(10) . ?
